data_7216939
_publ_section_title
;
 Experimental and theoretical study of the first thiacalixcrowns and their
 alkali metal ion complexes
;
_journal_issue 10
_journal_name_full 'Journal of the Chemical Society, Perkin Transactions 2'
_journal_page_first 1920
_journal_paper_doi 10.1039/b104854f
_journal_year 2001
_chemical_formula_sum 'C44 H52 O12 S4'
_chemical_formula_weight 901.10
_space_group_IT_number 92
_symmetry_cell_setting tetragonal
_symmetry_space_group_name_Hall 'P 4abw 2nw'
_symmetry_space_group_name_H-M 'P 41 21 2'
_atom_sites_solution_hydrogens geom
_atom_sites_solution_primary direct
_atom_sites_solution_secondary difmap
_audit_creation_method SHELXL-97
_cell_angle_alpha 90.00
_cell_angle_beta 90.00
_cell_angle_gamma 90.00
_cell_formula_units_Z 8
_cell_length_a 14.798(2)
_cell_length_b 14.798(2)
_cell_length_c 40.113(8)
_cell_measurement_reflns_used 42860
_cell_measurement_temperature 100(2)
_cell_measurement_theta_max 25.68
_cell_measurement_theta_min 4.11
_cell_volume 8784(2)
_computing_cell_refinement 'DENZO-SMN (Otwinowski & Minor, 1997)'
_computing_data_collection 'Kappa-CCD software (Nonius B.V., 1997)'
_computing_data_reduction 'DENZO-SMN (Otwinowski & Minor, 1997)'
_computing_molecular_graphics 'SHELXTL (Sheldrick, 1999)'
_computing_publication_material 'SHELXTL (Sheldrick, 1999)'
_computing_structure_refinement 'SHELXL-97 (Sheldrick, 1997)'
_computing_structure_solution 'SHELXS-97 (Sheldrick, 1990)'
_diffrn_ambient_temperature 100(2)
_diffrn_detector_area_resol_mean 18
_diffrn_measured_fraction_theta_full 0.973
_diffrn_measured_fraction_theta_max 0.973
_diffrn_measurement_device_type 'Nonius Kappa-CCD'
_diffrn_measurement_method '\f scans'
_diffrn_radiation_monochromator graphite
_diffrn_radiation_source 'fine-focus sealed tube'
_diffrn_radiation_type MoK\a
_diffrn_radiation_wavelength 0.71073
_diffrn_reflns_av_R_equivalents 0.0842
_diffrn_reflns_av_sigmaI/netI 0.1117
_diffrn_reflns_limit_h_max 18
_diffrn_reflns_limit_h_min 0
_diffrn_reflns_limit_k_max 18
_diffrn_reflns_limit_k_min -18
_diffrn_reflns_limit_l_max 48
_diffrn_reflns_limit_l_min -48
_diffrn_reflns_number 42860
_diffrn_reflns_theta_full 25.68
_diffrn_reflns_theta_max 25.68
_diffrn_reflns_theta_min 4.11
_diffrn_standards_decay_% none
_exptl_absorpt_coefficient_mu 0.278
_exptl_absorpt_correction_type none
_exptl_crystal_colour colourless
_exptl_crystal_density_diffrn 1.363
_exptl_crystal_density_meas ?
_exptl_crystal_description platelet
_exptl_crystal_F_000 3808
_exptl_crystal_size_max 0.45
_exptl_crystal_size_mid 0.30
_exptl_crystal_size_min 0.10
_refine_diff_density_max 0.386
_refine_diff_density_min -0.289
_refine_diff_density_rms 0.069
_refine_ls_abs_structure_details 'Flack H D (1983), Acta Cryst. A39, 876-881'
_refine_ls_abs_structure_Flack 0.5(2)
_refine_ls_extinction_method none
_refine_ls_goodness_of_fit_ref 0.958
_refine_ls_hydrogen_treatment mixed
_refine_ls_matrix_type full
_refine_ls_number_parameters 541
_refine_ls_number_reflns 7935
_refine_ls_number_restraints 0
_refine_ls_restrained_S_all 0.958
_refine_ls_R_factor_all 0.2036
_refine_ls_R_factor_gt 0.0920
_refine_ls_shift/su_max 0.002
_refine_ls_shift/su_mean 0.000
_refine_ls_structure_factor_coef Fsqd
_refine_ls_weighting_details 'calc w=1/[\s^2^(Fo^2^)+(0.0788P)^2^] where P=(Fo^2^+2Fc^2^)/3'
_refine_ls_weighting_scheme calc
_refine_ls_wR_factor_gt 0.1786
_refine_ls_wR_factor_ref 0.2326
_reflns_number_gt 3482
_reflns_number_total 7935
_reflns_threshold_expression >2sigma(I)
_cod_data_source_file b104854f.txt
_cod_data_source_block BC6S
_cod_depositor_comments
;
The following automatic conversions were performed:

'_exptl_crystal_density_meas' value 'not measured' was changed to '?'
- the value is perceived as not measured.

Automatic conversion script
Id: cif_fix_values 3008 2015-01-20 13:52:24Z robertas 
;
_cod_original_sg_symbol_H-M P4(1)2(1)2
_cod_database_code 7216939

loop_
_symmetry_equiv_pos_as_xyz
'x, y, z'
'-x, -y, z+1/2'
'-y+1/2, x+1/2, z+1/4'
'y+1/2, -x+1/2, z+3/4'
'-x+1/2, y+1/2, -z+1/4'
'x+1/2, -y+1/2, -z+3/4'
'y, x, -z'
'-y, -x, -z+1/2'

loop_
_atom_site_label
_atom_site_type_symbol
_atom_site_fract_x
_atom_site_fract_y
_atom_site_fract_z
_atom_site_U_iso_or_equiv
_atom_site_adp_type
_atom_site_occupancy
_atom_site_symmetry_multiplicity
_atom_site_calc_flag
_atom_site_refinement_flags
S1 S -0.02882(16) 0.68637(18) -0.00173(6) 0.0473(6) Uani 1 1 d .
S2 S 0.2787(2) 0.47320(18) -0.00222(6) 0.0534(7) Uani 1 1 d .
S3 S 0.49074(17) 0.7803(2) -0.00045(6) 0.0515(7) Uani 1 1 d .
S4 S 0.18322(19) 0.99306(16) 0.00578(6) 0.0483(7) Uani 1 1 d .
O1 O 0.0664(4) 0.8407(4) 0.03179(13) 0.0446(17) Uani 1 1 d .
O2 O 0.0403(5) 0.8998(5) 0.10187(15) 0.062(2) Uani 1 1 d .
O3 O 0.1863(5) 0.7740(5) 0.15427(16) 0.0557(19) Uani 1 1 d .
O4 O 0.3577(6) 0.6767(5) 0.17402(16) 0.070(2) Uani 1 1 d .
O5 O 0.4065(5) 0.5777(5) 0.09529(14) 0.056(2) Uani 1 1 d .
O6 O 0.3948(4) 0.6224(5) 0.02807(13) 0.0487(18) Uani 1 1 d .
O7 O 0.1198(4) 0.5682(4) -0.03205(12) 0.0427(16) Uani 1 1 d .
O8 O 0.0587(5) 0.5491(5) -0.10089(16) 0.063(2) Uani 1 1 d .
O9 O 0.1880(5) 0.6959(5) -0.15402(15) 0.0570(19) Uani 1 1 d .
O10 O 0.2873(5) 0.8635(5) -0.17385(16) 0.063(2) Uani 1 1 d .
O11 O 0.3815(5) 0.9127(5) -0.09392(14) 0.0566(19) Uani 1 1 d .
O12 O 0.3386(4) 0.9013(5) -0.02710(13) 0.0463(18) Uani 1 1 d .
C1 C -0.0069(7) 0.9004(8) 0.0434(2) 0.054(3) Uani 1 1 d .
H1A H -0.0593 0.8928 0.0292 0.065 Uiso 1 1 calc R
H1B H 0.0126 0.9628 0.0418 0.065 Uiso 1 1 calc R
C2 C -0.0324(7) 0.8798(8) 0.0786(2) 0.059(3) Uani 1 1 d .
H2A H -0.0853 0.9151 0.0846 0.071 Uiso 1 1 calc R
H2B H -0.0483 0.8164 0.0804 0.071 Uiso 1 1 calc R
C3 C 0.0908(7) 0.8251(6) 0.1114(2) 0.049(3) Uani 1 1 d .
H3A H 0.1299 0.8057 0.0934 0.058 Uiso 1 1 calc R
H3B H 0.0515 0.7754 0.1176 0.058 Uiso 1 1 calc R
C4 C 0.1467(7) 0.8562(7) 0.14153(19) 0.040(2) Uani 1 1 d .
H4A H 0.1932 0.8987 0.1348 0.049 Uiso 1 1 calc R
H4B H 0.1086 0.8846 0.1582 0.049 Uiso 1 1 calc R
C5 C 0.2380(7) 0.7919(8) 0.1834(2) 0.055(3) Uani 1 1 d .
H5A H 0.1990 0.8129 0.2012 0.066 Uiso 1 1 calc R
H5B H 0.2828 0.8382 0.1789 0.066 Uiso 1 1 calc R
C6 C 0.2845(8) 0.7039(8) 0.1936(3) 0.060(3) Uani 1 1 d .
H6A H 0.3053 0.7102 0.2164 0.072 Uiso 1 1 calc R
H6B H 0.2397 0.6560 0.1934 0.072 Uiso 1 1 calc R
C7 C 0.3356(7) 0.6386(7) 0.14311(19) 0.051(3) Uani 1 1 d .
H7A H 0.3061 0.6830 0.1290 0.062 Uiso 1 1 calc R
H7B H 0.2951 0.5876 0.1460 0.062 Uiso 1 1 calc R
C8 C 0.4246(8) 0.6078(7) 0.1275(2) 0.066(4) Uani 1 1 d .
H8A H 0.4671 0.6576 0.1268 0.079 Uiso 1 1 calc R
H8B H 0.4509 0.5594 0.1406 0.079 Uiso 1 1 calc R
C9 C 0.4851(8) 0.5801(7) 0.0754(2) 0.057(3) Uani 1 1 d .
H9A H 0.5292 0.5376 0.0840 0.068 Uiso 1 1 calc R
H9B H 0.5115 0.6401 0.0762 0.068 Uiso 1 1 calc R
C10 C 0.4617(7) 0.5564(8) 0.0403(2) 0.061(3) Uani 1 1 d .
H10A H 0.5154 0.5583 0.0264 0.073 Uiso 1 1 calc R
H10B H 0.4367 0.4959 0.0393 0.073 Uiso 1 1 calc R
C11 C 0.0576(7) 0.5008(8) -0.0430(2) 0.054(3) Uani 1 1 d .
H11A H -0.0038 0.5228 -0.0406 0.065 Uiso 1 1 calc R
H11B H 0.0641 0.4469 -0.0294 0.065 Uiso 1 1 calc R
C12 C 0.0757(7) 0.4791(7) -0.07801(19) 0.047(3) Uani 1 1 d .
H12A H 0.1386 0.4614 -0.0801 0.057 Uiso 1 1 calc R
H12B H 0.0391 0.4273 -0.0842 0.057 Uiso 1 1 calc R
C13 C 0.1327(7) 0.6005(7) -0.1117(3) 0.059(3) Uani 1 1 d .
H13A H 0.1829 0.5606 -0.1167 0.071 Uiso 1 1 calc R
H13B H 0.1515 0.6410 -0.0940 0.071 Uiso 1 1 calc R
C14 C 0.1084(7) 0.6555(8) -0.1427(2) 0.055(3) Uani 1 1 d .
H14A H 0.0834 0.6164 -0.1597 0.067 Uiso 1 1 calc R
H14B H 0.0640 0.7013 -0.1372 0.067 Uiso 1 1 calc R
C15 C 0.1768(7) 0.7432(8) -0.1849(2) 0.056(3) Uani 1 1 d .
H15A H 0.1308 0.7894 -0.1827 0.068 Uiso 1 1 calc R
H15B H 0.1586 0.7016 -0.2024 0.068 Uiso 1 1 calc R
C16 C 0.2647(7) 0.7846(8) -0.1932(2) 0.060(3) Uani 1 1 d .
H16A H 0.3117 0.7397 -0.1900 0.072 Uiso 1 1 calc R
H16B H 0.2645 0.8010 -0.2166 0.072 Uiso 1 1 calc R
C17 C 0.3298(7) 0.8408(8) -0.1441(2) 0.059(3) Uani 1 1 d .
H17A H 0.3862 0.8095 -0.1483 0.071 Uiso 1 1 calc R
H17B H 0.2913 0.8021 -0.1307 0.071 Uiso 1 1 calc R
C18 C 0.3473(7) 0.9313(7) -0.1261(2) 0.054(3) Uani 1 1 d .
H18A H 0.3906 0.9670 -0.1386 0.065 Uiso 1 1 calc R
H18B H 0.2915 0.9654 -0.1244 0.065 Uiso 1 1 calc R
C19 C 0.3784(8) 0.9930(8) -0.0732(2) 0.064(3) Uani 1 1 d .
H19A H 0.3183 1.0190 -0.0737 0.076 Uiso 1 1 calc R
H19B H 0.4208 1.0377 -0.0815 0.076 Uiso 1 1 calc R
C20 C 0.4029(8) 0.9666(9) -0.0379(2) 0.064(4) Uani 1 1 d .
H20A H 0.4634 0.9413 -0.0372 0.077 Uiso 1 1 calc R
H20B H 0.4013 1.0192 -0.0235 0.077 Uiso 1 1 calc R
C21 C 0.0763(6) 0.8410(7) -0.00269(19) 0.040(2) Uani 1 1 d .
C22 C 0.1288(6) 0.9059(6) -0.0180(2) 0.040(2) Uani 1 1 d .
C23 C 0.1372(7) 0.9058(8) -0.0526(2) 0.056(3) Uani 1 1 d .
H23A H 0.1703 0.9509 -0.0631 0.067 Uiso 1 1 calc R
C24 C 0.0961(7) 0.8383(7) -0.0713(2) 0.045(2) Uani 1 1 d .
H24A H 0.1007 0.8388 -0.0944 0.054 Uiso 1 1 calc R
C25 C 0.0490(7) 0.7712(7) -0.0557(2) 0.049(3) Uani 1 1 d .
H25A H 0.0239 0.7244 -0.0681 0.059 Uiso 1 1 calc R
C26 C 0.0382(7) 0.7726(7) -0.0210(2) 0.049(3) Uani 1 1 d .
C27 C 0.0568(6) 0.6251(6) 0.0197(2) 0.038(2) Uani 1 1 d .
C28 C 0.1248(6) 0.5771(6) 0.0024(2) 0.042(2) Uani 1 1 d .
C29 C 0.1972(7) 0.5363(5) 0.01970(19) 0.042(2) Uani 1 1 d .
C30 C 0.2019(8) 0.5464(6) 0.0538(2) 0.051(3) Uani 1 1 d .
H30A H 0.2501 0.5207 0.0653 0.062 Uiso 1 1 calc R
C31 C 0.1360(8) 0.5942(7) 0.07175(19) 0.051(3) Uani 1 1 d .
H31A H 0.1393 0.5990 0.0948 0.062 Uiso 1 1 calc R
C32 C 0.0658(7) 0.6342(6) 0.0541(2) 0.048(3) Uani 1 1 d .
H32A H 0.0232 0.6683 0.0657 0.058 Uiso 1 1 calc R
C33 C 0.3350(6) 0.5639(7) -0.0239(2) 0.045(3) Uani 1 1 d .
C34 C 0.3872(6) 0.6269(7) -0.0055(2) 0.040(2) Uani 1 1 d .
C35 C 0.4259(7) 0.6995(8) -0.0233(2) 0.052(3) Uani 1 1 d .
C36 C 0.4144(7) 0.7042(9) -0.0578(2) 0.057(3) Uani 1 1 d .
H36A H 0.4405 0.7521 -0.0693 0.068 Uiso 1 1 calc R
C37 C 0.3668(6) 0.6423(8) -0.0750(2) 0.053(3) Uani 1 1 d .
H37A H 0.3608 0.6476 -0.0980 0.063 Uiso 1 1 calc R
C38 C 0.3264(8) 0.5699(7) -0.0582(2) 0.056(3) Uani 1 1 d .
H38A H 0.2941 0.5264 -0.0699 0.067 Uiso 1 1 calc R
C39 C 0.4027(6) 0.8331(7) 0.0230(2) 0.048(3) Uani 1 1 d .
C40 C 0.3391(7) 0.8881(6) 0.00722(18) 0.040(2) Uani 1 1 d .
C41 C 0.2689(7) 0.9282(5) 0.02542(19) 0.038(2) Uani 1 1 d .
C42 C 0.2634(7) 0.9127(6) 0.0597(2) 0.044(2) Uani 1 1 d .
H42A H 0.2152 0.9354 0.0720 0.053 Uiso 1 1 calc R
C43 C 0.3327(7) 0.8617(7) 0.0756(2) 0.051(3) Uani 1 1 d .
H43A H 0.3316 0.8535 0.0986 0.061 Uiso 1 1 calc R
C44 C 0.4013(7) 0.8245(7) 0.0570(2) 0.047(3) Uani 1 1 d .
H44A H 0.4475 0.7930 0.0676 0.057 Uiso 1 1 calc R

loop_
_atom_site_aniso_label
_atom_site_aniso_U_11
_atom_site_aniso_U_22
_atom_site_aniso_U_33
_atom_site_aniso_U_23
_atom_site_aniso_U_13
_atom_site_aniso_U_12
S1 0.0339(16) 0.0533(18) 0.0546(13) 0.0013(12) -0.0004(11) 0.0006(11)
S2 0.072(2) 0.0379(17) 0.0501(12) -0.0019(11) -0.0037(13) 0.0157(13)
S3 0.0330(16) 0.075(2) 0.0469(12) -0.0035(13) -0.0025(11) 0.0032(12)
S4 0.0578(19) 0.0316(15) 0.0554(13) 0.0027(10) -0.0081(12) 0.0060(11)
O1 0.036(4) 0.053(5) 0.044(3) -0.001(3) -0.006(3) 0.022(3)
O2 0.084(6) 0.041(5) 0.061(4) 0.001(3) -0.024(4) 0.021(4)
O3 0.064(5) 0.039(4) 0.064(4) -0.004(3) -0.014(4) -0.013(4)
O4 0.089(7) 0.069(6) 0.054(4) -0.003(4) -0.007(4) 0.008(5)
O5 0.080(6) 0.050(5) 0.039(3) -0.004(3) 0.001(3) 0.014(4)
O6 0.050(5) 0.061(5) 0.035(3) 0.003(3) -0.008(3) 0.022(3)
O7 0.040(4) 0.055(5) 0.033(3) -0.004(3) -0.011(3) -0.002(3)
O8 0.051(5) 0.089(6) 0.050(4) 0.019(4) 0.008(3) -0.007(4)
O9 0.039(5) 0.070(6) 0.062(4) 0.020(4) 0.008(3) -0.005(4)
O10 0.059(5) 0.066(6) 0.063(4) 0.007(4) -0.007(4) 0.010(4)
O11 0.045(5) 0.076(6) 0.048(3) 0.012(4) 0.001(3) 0.004(4)
O12 0.036(4) 0.067(5) 0.037(3) -0.004(3) -0.001(3) -0.015(3)
C1 0.040(7) 0.074(8) 0.048(5) 0.007(5) 0.003(4) 0.020(6)
C2 0.058(8) 0.069(9) 0.052(6) 0.007(5) -0.001(5) 0.017(6)
C3 0.073(8) 0.030(6) 0.042(5) 0.013(4) -0.007(5) 0.000(5)
C4 0.040(6) 0.045(7) 0.036(4) 0.005(4) 0.001(4) 0.008(4)
C5 0.052(7) 0.072(9) 0.040(5) -0.004(5) -0.008(4) 0.003(6)
C6 0.049(8) 0.071(9) 0.060(6) 0.005(6) 0.004(5) -0.012(6)
C7 0.057(7) 0.068(8) 0.029(4) 0.016(4) -0.005(4) 0.017(6)
C8 0.108(11) 0.027(6) 0.064(6) -0.018(5) -0.032(6) 0.006(6)
C9 0.059(8) 0.052(8) 0.059(6) 0.002(5) -0.013(5) 0.015(6)
C10 0.040(7) 0.087(10) 0.056(6) -0.001(6) 0.002(5) 0.037(6)
C11 0.057(8) 0.062(8) 0.043(5) -0.007(5) -0.009(5) -0.006(6)
C12 0.045(7) 0.056(7) 0.041(5) 0.009(4) -0.003(4) -0.018(5)
C13 0.051(8) 0.046(7) 0.081(6) -0.003(6) -0.001(6) -0.005(5)
C14 0.057(8) 0.071(8) 0.039(5) 0.002(5) -0.009(5) 0.011(6)
C15 0.041(7) 0.088(9) 0.040(5) 0.009(5) -0.008(4) 0.005(6)
C16 0.058(8) 0.073(9) 0.048(6) -0.008(5) 0.012(5) -0.007(6)
C17 0.046(7) 0.069(9) 0.063(6) 0.011(5) -0.008(5) 0.012(6)
C18 0.042(7) 0.075(8) 0.045(5) -0.007(5) 0.000(4) 0.010(5)
C19 0.090(10) 0.060(8) 0.041(5) 0.006(5) -0.014(5) -0.024(7)
C20 0.065(8) 0.094(10) 0.034(4) 0.009(5) -0.002(5) -0.035(7)
C21 0.032(6) 0.059(7) 0.029(4) 0.005(4) 0.006(4) 0.017(4)
C22 0.034(6) 0.045(7) 0.041(5) 0.003(4) -0.007(4) -0.007(5)
C23 0.037(7) 0.066(8) 0.065(6) 0.000(5) -0.003(5) 0.006(5)
C24 0.032(6) 0.038(6) 0.064(6) -0.010(5) -0.007(5) 0.008(4)
C25 0.040(7) 0.056(8) 0.050(5) 0.010(5) -0.005(4) 0.002(5)
C26 0.050(7) 0.044(7) 0.054(5) 0.003(5) -0.011(5) 0.007(5)
C27 0.029(6) 0.032(6) 0.054(5) 0.000(4) 0.003(4) -0.003(4)
C28 0.035(6) 0.043(6) 0.048(5) 0.012(4) -0.005(4) 0.008(4)
C29 0.082(8) 0.004(4) 0.042(4) -0.001(3) -0.009(4) 0.006(4)
C30 0.083(9) 0.018(6) 0.053(5) 0.003(4) -0.008(5) 0.011(5)
C31 0.073(8) 0.052(8) 0.029(4) -0.007(4) 0.010(5) -0.008(5)
C32 0.068(8) 0.036(6) 0.040(5) 0.004(4) -0.005(5) -0.001(5)
C33 0.028(6) 0.059(7) 0.049(5) 0.001(5) -0.002(4) 0.010(5)
C34 0.036(6) 0.046(7) 0.040(5) -0.002(4) 0.000(4) 0.025(4)
C35 0.060(8) 0.057(8) 0.039(5) -0.001(5) 0.004(5) 0.019(5)
C36 0.031(7) 0.099(10) 0.040(5) -0.007(5) 0.001(4) 0.013(6)
C37 0.023(6) 0.100(10) 0.035(4) 0.004(5) -0.004(4) 0.007(5)
C38 0.075(9) 0.044(7) 0.049(5) -0.014(5) -0.002(5) 0.021(6)
C39 0.025(6) 0.071(8) 0.050(5) 0.005(5) -0.007(4) -0.024(5)
C40 0.052(7) 0.039(6) 0.029(4) 0.009(4) 0.004(4) 0.000(4)
C41 0.065(7) 0.014(5) 0.036(4) 0.005(3) -0.010(4) -0.013(4)
C42 0.039(7) 0.033(6) 0.060(5) -0.001(5) -0.005(4) -0.001(4)
C43 0.066(8) 0.049(7) 0.037(5) 0.000(4) -0.009(5) -0.009(5)
C44 0.045(7) 0.045(7) 0.053(5) 0.001(5) -0.002(4) 0.000(5)

loop_
_atom_type_symbol
_atom_type_description
_atom_type_scat_dispersion_real
_atom_type_scat_dispersion_imag
_atom_type_scat_source
C C 0.0033 0.0016 'International Tables Vol C Tables 4.2.6.8 and 6.1.1.4'
H H 0.0000 0.0000 'International Tables Vol C Tables 4.2.6.8 and 6.1.1.4'
O O 0.0106 0.0060 'International Tables Vol C Tables 4.2.6.8 and 6.1.1.4'
S S 0.1246 0.1234 'International Tables Vol C Tables 4.2.6.8 and 6.1.1.4'

loop_
_geom_angle_atom_site_label_1
_geom_angle_atom_site_label_2
_geom_angle_atom_site_label_3
_geom_angle
C27 S1 C26 100.2(4)
C29 S2 C33 99.4(4)
C35 S3 C39 99.9(5)
C41 S4 C22 99.6(4)
C21 O1 C1 113.0(6)
C3 O2 C2 114.4(8)
C5 O3 C4 110.6(7)
C7 O4 C6 115.7(9)
C8 O5 C9 110.9(9)
C34 O6 C10 114.8(7)
C28 O7 C11 113.9(7)
C13 O8 C12 117.4(8)
C14 O9 C15 113.2(7)
C17 O10 C16 111.8(8)
C18 O11 C19 110.6(8)
C40 O12 C20 113.1(7)
O1 C1 C2 111.3(8)
O2 C2 C1 112.2(9)
O2 C3 C4 105.6(7)
O3 C4 C3 104.1(7)
O3 C5 C6 107.7(9)
O4 C6 C5 116.3(9)
O4 C7 C8 106.4(8)
O5 C8 C7 108.1(9)
O5 C9 C10 109.6(9)
O6 C10 C9 108.3(8)
O7 C11 C12 109.3(8)
O8 C12 C11 115.6(9)
O8 C13 C14 110.8(9)
O9 C14 C13 107.1(8)
O9 C15 C16 107.2(8)
O10 C16 C15 114.8(9)
O10 C17 C18 105.5(8)
O11 C18 C17 108.5(8)
O11 C19 C20 108.5(9)
O12 C20 C19 107.4(8)
C26 C21 C22 120.6(8)
C26 C21 O1 119.1(9)
C22 C21 O1 120.2(9)
C21 C22 C23 119.5(9)
C21 C22 S4 121.2(7)
C23 C22 S4 119.3(7)
C22 C23 C24 120.0(10)
C25 C24 C23 119.9(9)
C24 C25 C26 120.1(10)
C21 C26 C25 119.7(10)
C21 C26 S1 121.5(7)
C25 C26 S1 118.7(8)
C32 C27 C28 117.9(9)
C32 C27 S1 119.7(7)
C28 C27 S1 121.8(6)
O7 C28 C27 119.8(8)
O7 C28 C29 119.3(8)
C27 C28 C29 120.9(8)
C30 C29 C28 118.7(9)
C30 C29 S2 121.2(8)
C28 C29 S2 120.0(6)
C29 C30 C31 122.0(10)
C32 C31 C30 118.2(8)
C31 C32 C27 122.3(9)
C38 C33 C34 121.7(10)
C38 C33 S2 119.0(8)
C34 C33 S2 119.3(7)
O6 C34 C33 122.0(9)
O6 C34 C35 120.5(9)
C33 C34 C35 117.3(8)
C36 C35 C34 119.2(10)
C36 C35 S3 122.8(9)
C34 C35 S3 118.0(7)
C37 C36 C35 122.7(11)
C36 C37 C38 119.7(9)
C33 C38 C37 119.3(10)
C44 C39 C40 119.8(9)
C44 C39 S3 119.7(8)
C40 C39 S3 120.4(7)
C39 C40 O12 122.3(9)
C39 C40 C41 120.7(7)
O12 C40 C41 116.9(8)
C42 C41 C40 119.1(9)
C42 C41 S4 119.0(8)
C40 C41 S4 121.8(6)
C41 C42 C43 119.2(9)
C44 C43 C42 119.9(8)
C39 C44 C43 121.0(10)

loop_
_geom_bond_atom_site_label_1
_geom_bond_atom_site_label_2
_geom_bond_distance
S1 C27 1.779(9)
S1 C26 1.791(11)
S2 C29 1.761(10)
S2 C33 1.804(10)
S3 C35 1.785(11)
S3 C39 1.788(10)
S4 C41 1.775(9)
S4 C22 1.794(9)
O1 C21 1.391(9)
O1 C1 1.475(11)
O2 C3 1.388(11)
O2 C2 1.454(11)
O3 C5 1.423(10)
O3 C4 1.444(11)
O4 C7 1.401(11)
O4 C6 1.398(12)
O5 C8 1.391(10)
O5 C9 1.411(12)
O6 C34 1.354(10)
O6 C10 1.473(11)
O7 C28 1.389(10)
O7 C11 1.427(11)
O8 C13 1.401(12)
O8 C12 1.407(11)
O9 C14 1.398(12)
O9 C15 1.433(10)
O10 C17 1.392(10)
O10 C16 1.441(12)
O11 C18 1.415(10)
O11 C19 1.451(13)
O12 C40 1.391(9)
O12 C20 1.424(11)
C1 C2 1.494(12)
C3 C4 1.535(12)
C5 C6 1.528(16)
C7 C8 1.529(14)
C9 C10 1.495(13)
C11 C12 1.466(11)
C13 C14 1.529(14)
C15 C16 1.475(14)
C17 C18 1.542(14)
C19 C20 1.514(12)
C21 C26 1.371(13)
C21 C22 1.379(12)
C22 C23 1.394(13)
C23 C24 1.391(13)
C24 C25 1.365(14)
C25 C26 1.402(12)
C27 C32 1.394(11)
C27 C28 1.413(12)
C28 C29 1.412(12)
C29 C30 1.378(11)
C30 C31 1.402(14)
C31 C32 1.391(14)
C33 C38 1.384(12)
C33 C34 1.418(13)
C34 C35 1.411(14)
C35 C36 1.395(12)
C36 C37 1.347(15)
C37 C38 1.400(14)
C39 C44 1.368(12)
C39 C40 1.397(13)
C40 C41 1.401(13)
C41 C42 1.396(11)
C42 C43 1.425(13)
C43 C44 1.377(14)
